data_4314199
loop_
_publ_author_name
'Arindam Mukherjee'
'Indranil Rudra'
'Sunil G. Naik'
'Suryanarayanasastry Ramasesha'
'Munirathinam Nethaji'
'Akhil R. Chakravarty'

_publ_section_title
;
 Covalent Linkage of the Type-2 and Type-3 Structural Mimics to Model the
 Active Site Structure of Multicopper Oxidases: Synthesis and Magneto-
 Structural Properties of Two Angular Trinuclear Copper(II) Complexes
;
_journal_name_full 'Inorganic Chemistry'
_journal_page_first 5660
_journal_page_last 5668
_journal_paper_doi 10.1021/ic034565i
_journal_volume 42
_journal_year 2003
_chemical_formula_moiety 'C39 H39.5 Cl1 Cu3 N6.5 O10.5'
_chemical_formula_sum 'C39 H39.5 Cl Cu3 N6.5 O10.5'
_chemical_formula_weight 993.34
_chemical_name_systematic
;
 ?
;
_space_group_IT_number 15
_symmetry_cell_setting monoclinic
_symmetry_space_group_name_Hall '-C 2yc'
_symmetry_space_group_name_H-M 'C 1 2/c 1'
_atom_sites_solution_hydrogens geom
_atom_sites_solution_primary direct
_atom_sites_solution_secondary difmap
_audit_creation_method SHELXL-97
_cell_angle_alpha 90
_cell_angle_beta 95.280(5)
_cell_angle_gamma 90
_cell_formula_units_Z 8
_cell_length_a 14.180(5)
_cell_length_b 23.932(5)
_cell_length_c 23.635(5)
_cell_measurement_temperature 293(2)
_cell_volume 7987(4)
_computing_cell_refinement 'Bruker SMART'
_computing_data_collection 'Bruker SMART'
_computing_data_reduction 'Bruker SAINT'
_computing_molecular_graphics 'Ortep-3 for Windows (Farrugia, 1997)'
_computing_publication_material 'WinGX publication routines (Farrugia, 1999)'
_computing_structure_refinement 'SHELXL-97 (Sheldrick, 1997)'
_computing_structure_solution 'SHELXS-97 (Sheldrick, 1997)'
_diffrn_ambient_temperature 293(2)
_diffrn_measured_fraction_theta_full 0.986
_diffrn_measured_fraction_theta_max 0.986
_diffrn_measurement_device_type 'CCD area detector'
_diffrn_measurement_method 'Phi and omega scans'
_diffrn_radiation_monochromator graphite
_diffrn_radiation_source 'fine-focus sealed tube'
_diffrn_radiation_type MoK\a
_diffrn_radiation_wavelength 0.71073
_diffrn_reflns_av_R_equivalents 0.2040
_diffrn_reflns_av_sigmaI/netI 0.2154
_diffrn_reflns_limit_h_max 17
_diffrn_reflns_limit_h_min -17
_diffrn_reflns_limit_k_max 29
_diffrn_reflns_limit_k_min -29
_diffrn_reflns_limit_l_max 28
_diffrn_reflns_limit_l_min -29
_diffrn_reflns_number 30455
_diffrn_reflns_theta_full 26.05
_diffrn_reflns_theta_max 26.05
_diffrn_reflns_theta_min 1.70
_exptl_absorpt_coefficient_mu 1.719
_exptl_absorpt_correction_T_max 0.9039
_exptl_absorpt_correction_T_min 0.5567
_exptl_absorpt_correction_type none
_exptl_absorpt_process_details SADABS
_exptl_crystal_colour green
_exptl_crystal_density_diffrn 1.652
_exptl_crystal_density_method 'not measured'
_exptl_crystal_description prism
_exptl_crystal_F_000 4056
_exptl_crystal_size_max 0.39
_exptl_crystal_size_mid 0.16
_exptl_crystal_size_min 0.06
_refine_diff_density_max 0.736
_refine_diff_density_min -0.531
_refine_diff_density_rms 0.126
_refine_ls_extinction_method none
_refine_ls_goodness_of_fit_ref 0.946
_refine_ls_hydrogen_treatment mixed
_refine_ls_matrix_type fullcycle
_refine_ls_number_parameters 618
_refine_ls_number_reflns 7804
_refine_ls_number_restraints 0
_refine_ls_restrained_S_all 0.946
_refine_ls_R_factor_all 0.1997
_refine_ls_R_factor_gt 0.0736
_refine_ls_shift/su_max 0.002
_refine_ls_shift/su_mean 0.000
_refine_ls_structure_factor_coef Fsqd
_refine_ls_weighting_details 'calc w=1/[\s^2^(Fo^2^)+(0.0658P)^2^+0.0000P] where P=(Fo^2^+2Fc^2^)/3'
_refine_ls_weighting_scheme calc
_refine_ls_wR_factor_gt 0.1279
_refine_ls_wR_factor_ref 0.1706
_reflns_number_gt 3550
_reflns_number_total 7804
_reflns_threshold_expression >2sigma(I)
_cod_data_source_file ic034565isi20030526_085721.cif
_cod_data_source_block complex_2
_cod_original_formula_sum 'C39 H39.50 Cl Cu3 N6.50 O10.50'
_cod_database_code 4314199

loop_
_symmetry_equiv_pos_as_xyz
'x, y, z'
'-x, y, -z+1/2'
'x+1/2, y+1/2, z'
'-x+1/2, y+1/2, -z+1/2'
'-x, -y, -z'
'x, -y, z-1/2'
'-x+1/2, -y+1/2, -z'
'x+1/2, -y+1/2, z-1/2'

loop_
_atom_site_label
_atom_site_type_symbol
_atom_site_fract_x
_atom_site_fract_y
_atom_site_fract_z
_atom_site_U_iso_or_equiv
_atom_site_adp_type
_atom_site_occupancy
_atom_site_symmetry_multiplicity
_atom_site_calc_flag
_atom_site_refinement_flags
_atom_site_disorder_assembly
_atom_site_disorder_group
Cu2 Cu -0.04795(7) -0.17745(4) -0.09756(4) 0.0268(3) Uani 1 1 d . . .
Cu1 Cu 0.16769(7) -0.20426(4) -0.02384(4) 0.0232(3) Uani 1 1 d . . .
Cu3 Cu 0.04146(7) -0.08954(4) -0.00556(4) 0.0239(3) Uani 1 1 d . . .
Cl1 Cl 0.2898(3) -0.11290(14) 0.23387(15) 0.0849(12) Uani 1 1 d . . .
O3 O -0.1461(4) -0.1294(2) -0.1303(3) 0.0390(17) Uani 1 1 d . . .
O2 O 0.0510(3) -0.2294(2) -0.0675(2) 0.0227(13) Uani 1 1 d . . .
O4 O -0.0615(4) -0.1428(2) -0.0185(2) 0.0227(13) Uani 1 1 d . . .
O5 O 0.1139(5) 0.0359(3) 0.0618(3) 0.0503(19) Uani 1 1 d . . .
H5A H 0.1178 0.0641 0.0816 0.076 Uiso 1 1 calc R . .
C25 C 0.0738(7) -0.0446(4) 0.1163(4) 0.045(3) Uani 1 1 d . . .
H25A H 0.1024 -0.0731 0.1416 0.054 Uiso 1 1 calc R . .
H25B H 0.0365 -0.0205 0.1386 0.054 Uiso 1 1 calc R . .
N1 N 0.2142(5) -0.1971(3) -0.0972(3) 0.0277(17) Uani 1 1 d . . .
N4 N 0.1673(5) -0.0543(3) 0.0011(3) 0.0266(17) Uani 1 1 d . . .
O6 O 0.0517(4) -0.1063(2) -0.0841(2) 0.0280(14) Uani 1 1 d . . .
N6 N 0.0047(5) -0.2300(3) 0.1073(3) 0.0314(19) Uani 1 1 d . . .
O1 O 0.2819(4) -0.1750(2) 0.0147(2) 0.0314(15) Uani 1 1 d . . .
C14 C -0.3720(7) -0.1676(7) -0.2467(5) 0.060(4) Uani 1 1 d . . .
N2 N -0.0708(5) -0.2323(3) -0.1582(3) 0.0274(18) Uani 1 1 d . . .
C18 C -0.1404(6) -0.1448(4) 0.0082(4) 0.033(2) Uani 1 1 d . . .
C9 C 0.0830(6) -0.2601(3) -0.1154(3) 0.025(2) Uani 1 1 d . . .
H9 H 0.1172 -0.2935 -0.1008 0.030 Uiso 1 1 calc R . .
N3 N 0.0090(5) -0.0724(3) 0.0717(3) 0.0310(19) Uani 1 1 d . . .
C13 C -0.2988(7) -0.2048(6) -0.2382(4) 0.049(3) Uani 1 1 d . . .
O12 O 0.3414(5) -0.1062(3) 0.2870(3) 0.078(2) Uani 1 1 d . . .
C8 C 0.1527(6) -0.2222(3) -0.1439(4) 0.028(2) Uani 1 1 d . . .
H8A H 0.1898 -0.2438 -0.1685 0.034 Uiso 1 1 calc R . .
H8B H 0.1187 -0.1934 -0.1663 0.034 Uiso 1 1 calc R . .
C20 C -0.3008(8) -0.1771(6) 0.0128(7) 0.065(4) Uani 1 1 d . . .
C17 C -0.2176(6) -0.1434(4) -0.1669(4) 0.034(2) Uani 1 1 d . . .
C12 C -0.2197(6) -0.1940(4) -0.1987(4) 0.037(2) Uani 1 1 d . . .
C36 C 0.1440(7) -0.1928(4) 0.1021(4) 0.031(2) Uani 1 1 d . . .
C19 C -0.2179(7) -0.1759(5) -0.0140(5) 0.046(3) Uani 1 1 d . . .
C6 C 0.3539(6) -0.1421(3) -0.0680(4) 0.032(2) Uani 1 1 d . . .
C21 C -0.3058(10) -0.1516(6) 0.0636(7) 0.072(5) Uani 1 1 d . . .
C29 C 0.1810(6) -0.0458(3) -0.1012(4) 0.027(2) Uani 1 1 d . . .
C35 C 0.0768(7) -0.2039(4) 0.1384(4) 0.036(2) Uani 1 1 d . . .
C34 C 0.1015(6) -0.0792(3) -0.1202(4) 0.026(2) Uani 1 1 d . . .
C4 C 0.4895(7) -0.0810(4) -0.0543(6) 0.057(3) Uani 1 1 d . . .
H4 H 0.5367 -0.0601 -0.0691 0.068 Uiso 1 1 calc R . .
C16 C -0.2957(8) -0.1074(5) -0.1758(5) 0.045(3) Uani 1 1 d . . .
C38 C -0.0844(8) -0.2496(6) 0.1285(6) 0.050(3) Uani 1 1 d . . .
C26 C 0.1510(7) -0.0106(4) 0.0944(4) 0.039(3) Uani 1 1 d . . .
H26 H 0.1910 0.0039 0.1271 0.047 Uiso 1 1 calc R . .
C22 C -0.2308(9) -0.1214(5) 0.0880(5) 0.050(3) Uani 1 1 d . . .
C1 C 0.3467(6) -0.1457(3) -0.0091(4) 0.029(2) Uani 1 1 d . . .
C10 C -0.0018(6) -0.2787(3) -0.1550(3) 0.030(2) Uani 1 1 d . . .
H10A H 0.0176 -0.2868 -0.1925 0.035 Uiso 1 1 calc R . .
H10B H -0.0297 -0.3121 -0.1404 0.035 Uiso 1 1 calc R . .
N5 N 0.1119(5) -0.2121(3) 0.0485(3) 0.0262(17) Uani 1 1 d . . .
C7 C 0.2878(6) -0.1685(3) -0.1104(4) 0.031(2) Uani 1 1 d . . .
H7 H 0.2982 -0.1650 -0.1485 0.037 Uiso 1 1 calc R . .
O13 O 0.2983(9) -0.0635(4) 0.1999(4) 0.144(5) Uani 1 1 d . . .
C37 C 0.0278(6) -0.2344(3) 0.0535(4) 0.027(2) Uani 1 1 d . . .
H37 H -0.0103 -0.2509 0.0240 0.032 Uiso 1 1 calc R . .
C24 C -0.0729(7) -0.0854(4) 0.0891(4) 0.030(2) Uani 1 1 d . . .
C23 C -0.1468(6) -0.1169(4) 0.0605(4) 0.031(2) Uani 1 1 d . . .
C15 C -0.3704(9) -0.1185(7) -0.2152(6) 0.062(4) Uani 1 1 d . . .
C5 C 0.4258(7) -0.1094(4) -0.0893(6) 0.048(3) Uani 1 1 d . . .
C28 C 0.2094(7) -0.0382(4) -0.0416(4) 0.031(2) Uani 1 1 d . . .
C2 C 0.4151(6) -0.1152(4) 0.0272(5) 0.036(3) Uani 1 1 d . . .
C3 C 0.4841(6) -0.0833(4) 0.0036(6) 0.056(3) Uani 1 1 d . . .
H3 H 0.5274 -0.0632 0.0275 0.068 Uiso 1 1 calc R . .
C27 C 0.2141(8) -0.0431(4) 0.0574(4) 0.036(3) Uani 1 1 d . . .
O11 O 0.3169(8) -0.1578(4) 0.2055(4) 0.137(4) Uani 1 1 d . . .
O14 O 0.1931(9) -0.1196(6) 0.2459(6) 0.202(7) Uani 1 1 d . . .
C33 C 0.0796(7) -0.0847(4) -0.1790(4) 0.035(2) Uani 1 1 d . . .
H33 H 0.0267 -0.1052 -0.1929 0.042 Uiso 1 1 calc R . .
C30 C 0.2337(7) -0.0213(4) -0.1410(5) 0.041(3) Uani 1 1 d . . .
C11 C -0.1451(6) -0.2349(4) -0.1924(4) 0.034(2) Uani 1 1 d . . .
H11 H -0.1520 -0.2663 -0.2156 0.041 Uiso 1 1 calc R . .
C31 C 0.2125(8) -0.0268(4) -0.1987(5) 0.051(3) Uani 1 1 d . . .
H31 H 0.2481 -0.0091 -0.2245 0.061 Uiso 1 1 calc R . .
C32 C 0.1359(9) -0.0600(4) -0.2164(5) 0.051(3) Uani 1 1 d . . .
H24 H -0.087(5) -0.070(3) 0.124(3) 0.010(19) Uiso 1 1 d . . .
H14 H -0.424(5) -0.180(3) -0.270(3) 0.008(18) Uiso 1 1 d . . .
H35 H 0.073(5) -0.187(3) 0.177(3) 0.04(3) Uiso 1 1 d . . .
H5 H 0.433(6) -0.106(3) -0.124(3) 0.02(3) Uiso 1 1 d . . .
H30 H 0.283(5) -0.001(3) -0.127(3) 0.01(2) Uiso 1 1 d . . .
H21 H -0.346(6) -0.153(4) 0.080(4) 0.02(3) Uiso 1 1 d . . .
H19 H -0.210(6) -0.200(3) -0.050(3) 0.04(3) Uiso 1 1 d . . .
H36 H 0.197(5) -0.174(3) 0.111(3) 0.02(2) Uiso 1 1 d . . .
H22 H -0.231(6) -0.103(3) 0.120(3) 0.03(3) Uiso 1 1 d . . .
H16 H -0.291(7) -0.080(4) -0.162(4) 0.03(4) Uiso 1 1 d . . .
H20 H -0.333(6) -0.206(4) -0.005(4) 0.05(3) Uiso 1 1 d . . .
H2 H 0.413(6) -0.109(4) 0.070(4) 0.05(3) Uiso 1 1 d . . .
H15 H -0.405(7) -0.095(4) -0.220(4) 0.04(4) Uiso 1 1 d . . .
H38B H -0.102(7) -0.228(4) 0.163(4) 0.07(4) Uiso 1 1 d . . .
H13 H -0.302(6) -0.236(3) -0.258(4) 0.03(3) Uiso 1 1 d . . .
H38A H -0.143(7) -0.241(4) 0.092(4) 0.06(3) Uiso 1 1 d . . .
H38C H -0.073(9) -0.287(6) 0.134(6) 0.13(6) Uiso 1 1 d . . .
H28 H 0.270(7) -0.023(4) -0.031(4) 0.07(3) Uiso 1 1 d . . .
H27B H 0.227(5) -0.077(3) 0.081(3) 0.02(2) Uiso 1 1 d . . .
H27A H 0.268(7) -0.024(4) 0.057(4) 0.06(4) Uiso 1 1 d . . .
H32 H 0.120(5) -0.059(3) -0.252(3) 0.02(2) Uiso 1 1 d . . .
O7 O 0.0336 -0.1392 0.2650 0.151 Uiso 0.50 1 d P . .
C39 C 0.4958 -0.0150 0.1794 0.223 Uiso 1 1 d . . .
C40 C 0.5000 -0.0047 0.2500 0.259 Uiso 1 2 d S . .

loop_
_atom_site_aniso_label
_atom_site_aniso_U_11
_atom_site_aniso_U_22
_atom_site_aniso_U_33
_atom_site_aniso_U_23
_atom_site_aniso_U_13
_atom_site_aniso_U_12
Cu2 0.0241(6) 0.0224(6) 0.0325(7) -0.0025(5) -0.0046(5) -0.0015(5)
Cu1 0.0154(5) 0.0260(6) 0.0284(6) -0.0027(5) 0.0025(4) -0.0001(5)
Cu3 0.0182(6) 0.0251(6) 0.0283(6) -0.0028(5) 0.0019(5) 0.0008(5)
Cl1 0.101(3) 0.062(2) 0.080(3) -0.0308(19) -0.055(2) 0.038(2)
O3 0.033(4) 0.024(3) 0.056(5) 0.003(3) -0.019(3) -0.005(3)
O2 0.019(3) 0.024(3) 0.024(3) -0.007(3) -0.002(3) 0.002(2)
O4 0.017(3) 0.023(3) 0.030(4) -0.001(3) 0.010(3) -0.003(3)
O5 0.068(5) 0.032(4) 0.048(5) -0.008(3) -0.009(4) 0.006(4)
C25 0.057(7) 0.040(6) 0.039(7) -0.005(5) 0.005(5) 0.018(6)
N1 0.022(4) 0.018(4) 0.044(5) -0.001(3) 0.009(4) 0.003(3)
N4 0.022(4) 0.031(4) 0.026(5) -0.005(4) 0.000(4) 0.005(3)
O6 0.019(3) 0.028(3) 0.038(4) -0.002(3) 0.010(3) -0.005(3)
N6 0.033(5) 0.037(5) 0.026(5) 0.010(4) 0.013(4) 0.004(4)
O1 0.022(3) 0.029(3) 0.043(4) 0.004(3) -0.001(3) -0.005(3)
C14 0.010(6) 0.139(13) 0.029(7) 0.015(7) -0.009(5) -0.016(7)
N2 0.025(4) 0.033(4) 0.023(4) -0.004(3) -0.003(3) -0.007(4)
C18 0.024(5) 0.027(5) 0.049(7) 0.015(5) 0.016(5) 0.004(4)
C9 0.033(5) 0.024(5) 0.018(5) -0.003(4) -0.005(4) 0.000(4)
N3 0.034(5) 0.027(4) 0.032(5) 0.003(4) -0.001(4) 0.017(4)
C13 0.030(7) 0.091(10) 0.028(6) -0.002(7) 0.011(5) -0.015(7)
O12 0.074(6) 0.099(7) 0.057(5) -0.003(5) -0.021(4) 0.003(5)
C8 0.029(5) 0.024(5) 0.032(6) 0.002(4) 0.010(4) -0.003(4)
C20 0.043(8) 0.059(8) 0.097(12) -0.009(8) 0.020(8) -0.024(7)
C17 0.025(5) 0.046(6) 0.033(6) 0.022(5) 0.003(5) 0.001(5)
C12 0.017(5) 0.064(7) 0.029(6) 0.012(5) 0.003(4) -0.005(5)
C36 0.030(6) 0.028(6) 0.034(6) -0.004(4) 0.004(5) 0.012(5)
C19 0.020(6) 0.059(7) 0.060(8) -0.009(6) 0.014(5) -0.006(5)
C6 0.018(5) 0.021(5) 0.059(7) 0.009(5) 0.012(5) 0.001(4)
C21 0.048(9) 0.066(10) 0.110(14) 0.019(9) 0.048(10) 0.000(8)
C29 0.026(5) 0.017(5) 0.040(6) 0.007(4) 0.013(5) 0.001(4)
C35 0.046(6) 0.025(5) 0.035(6) -0.003(5) -0.004(5) 0.015(5)
C34 0.035(5) 0.019(5) 0.026(5) -0.002(4) 0.014(4) -0.004(4)
C4 0.034(7) 0.050(7) 0.087(10) 0.016(7) 0.010(7) -0.012(6)
C16 0.034(7) 0.041(8) 0.059(9) 0.016(7) -0.002(6) -0.002(6)
C38 0.050(8) 0.049(8) 0.057(9) 0.018(7) 0.030(7) 0.007(6)
C26 0.042(6) 0.031(6) 0.041(6) -0.004(5) -0.018(5) 0.006(5)
C22 0.063(9) 0.035(7) 0.058(9) 0.011(6) 0.029(7) 0.016(6)
C1 0.014(5) 0.017(5) 0.058(7) 0.003(5) 0.006(5) 0.007(4)
C10 0.043(6) 0.026(5) 0.019(5) -0.007(4) 0.001(4) -0.013(4)
N5 0.023(4) 0.026(4) 0.030(5) -0.004(3) 0.002(3) 0.008(3)
C7 0.028(5) 0.025(5) 0.042(6) 0.001(4) 0.017(5) 0.001(4)
O13 0.259(15) 0.093(8) 0.073(7) 0.013(6) -0.029(8) 0.096(9)
C37 0.018(5) 0.037(6) 0.026(5) 0.003(4) 0.003(4) -0.002(4)
C24 0.041(6) 0.030(5) 0.018(5) -0.001(4) 0.005(5) 0.017(5)
C23 0.026(5) 0.033(5) 0.037(6) 0.014(5) 0.020(5) 0.002(4)
C15 0.028(8) 0.088(12) 0.067(10) 0.031(9) -0.014(7) -0.014(8)
C5 0.031(7) 0.036(6) 0.079(10) 0.000(7) 0.020(7) -0.012(5)
C28 0.023(6) 0.018(5) 0.050(7) 0.000(5) -0.003(5) 0.004(4)
C2 0.017(5) 0.028(5) 0.061(8) -0.004(5) -0.012(5) -0.002(4)
C3 0.022(6) 0.026(6) 0.119(11) -0.002(7) -0.002(7) -0.012(5)
C27 0.032(6) 0.032(6) 0.042(7) -0.005(5) -0.008(5) 0.007(5)
O11 0.210(12) 0.071(7) 0.121(9) -0.052(6) -0.040(8) 0.054(7)
O14 0.095(10) 0.250(17) 0.244(16) -0.085(13) -0.072(10) -0.019(10)
C33 0.043(6) 0.029(5) 0.034(6) 0.002(5) 0.012(5) -0.003(5)
C30 0.033(6) 0.037(6) 0.054(8) -0.008(6) 0.006(6) -0.008(5)
C11 0.036(6) 0.050(6) 0.018(5) 0.001(4) 0.011(5) -0.016(5)
C31 0.065(8) 0.035(6) 0.058(8) 0.008(6) 0.037(6) -0.014(6)
C32 0.091(10) 0.032(6) 0.034(7) 0.003(6) 0.025(7) 0.006(6)

loop_
_atom_type_symbol
_atom_type_description
_atom_type_scat_dispersion_real
_atom_type_scat_dispersion_imag
_atom_type_scat_source
C C 0.0033 0.0016 'International Tables Vol C Tables 4.2.6.8 and 6.1.1.4'
H H 0.0000 0.0000 'International Tables Vol C Tables 4.2.6.8 and 6.1.1.4'
N N 0.0061 0.0033 'International Tables Vol C Tables 4.2.6.8 and 6.1.1.4'
O O 0.0106 0.0060 'International Tables Vol C Tables 4.2.6.8 and 6.1.1.4'
Cl Cl 0.1484 0.1585 'International Tables Vol C Tables 4.2.6.8 and 6.1.1.4'
Cu Cu 0.3201 1.2651 'International Tables Vol C Tables 4.2.6.8 and 6.1.1.4'

loop_
_geom_angle_atom_site_label_1
_geom_angle_atom_site_label_2
_geom_angle_atom_site_label_3
_geom_angle
_geom_angle_site_symmetry_1
_geom_angle_site_symmetry_3
_geom_angle_publ_flag
O3 Cu2 N2 92.4(3) . . ?
O3 Cu2 O2 176.9(2) . . ?
N2 Cu2 O2 84.5(3) . . ?
O3 Cu2 O4 89.9(2) . . ?
N2 Cu2 O4 155.7(2) . . ?
O2 Cu2 O4 92.9(2) . . ?
O3 Cu2 O6 91.5(2) . . ?
N2 Cu2 O6 133.1(2) . . ?
O2 Cu2 O6 90.5(2) . . ?
O4 Cu2 O6 70.9(2) . . ?
O1 Cu1 N1 92.9(3) . . ?
O1 Cu1 N5 90.7(3) . . ?
N1 Cu1 N5 176.3(3) . . ?
O1 Cu1 O2 175.5(2) . . ?
N1 Cu1 O2 84.0(3) . . ?
N5 Cu1 O2 92.3(3) . . ?
O6 Cu3 O4 80.4(2) . . ?
O6 Cu3 N4 91.0(3) . . ?
O4 Cu3 N4 163.3(2) . . ?
O6 Cu3 N3 170.9(3) . . ?
O4 Cu3 N3 92.6(3) . . ?
N4 Cu3 N3 97.2(3) . . ?
O11 Cl1 O12 112.9(6) . . ?
O11 Cl1 O14 109.4(8) . . ?
O12 Cl1 O14 105.3(7) . . ?
O11 Cl1 O13 109.6(7) . . ?
O12 Cl1 O13 110.0(6) . . ?
O14 Cl1 O13 109.5(8) . . ?
C17 O3 Cu2 126.9(6) . . ?
C9 O2 Cu2 107.7(4) . . ?
C9 O2 Cu1 104.8(4) . . ?
Cu2 O2 Cu1 122.5(3) . . ?
C18 O4 Cu3 126.9(5) . . ?
C18 O4 Cu2 124.3(6) . . ?
Cu3 O4 Cu2 105.9(2) . . ?
N3 C25 C26 114.9(8) . . ?
C7 N1 C8 117.7(7) . . ?
C7 N1 Cu1 127.6(6) . . ?
C8 N1 Cu1 114.3(5) . . ?
C28 N4 C27 117.3(8) . . ?
C28 N4 Cu3 123.5(6) . . ?
C27 N4 Cu3 119.1(7) . . ?
C34 O6 Cu3 127.8(5) . . ?
C34 O6 Cu2 130.8(5) . . ?
Cu3 O6 Cu2 101.3(2) . . ?
C37 N6 C35 108.2(8) . . ?
C37 N6 C38 125.8(9) . . ?
C35 N6 C38 126.0(9) . . ?
C1 O1 Cu1 125.5(6) . . ?
C13 C14 C15 119.8(11) . . ?
C11 N2 C10 120.1(7) . . ?
C11 N2 Cu2 125.1(6) . . ?
C10 N2 Cu2 113.9(5) . . ?
O4 C18 C19 120.7(9) . . ?
O4 C18 C23 121.3(8) . . ?
C19 C18 C23 118.0(8) . . ?
O2 C9 C10 109.9(6) . . ?
O2 C9 C8 107.4(6) . . ?
C10 C9 C8 113.9(7) . . ?
C24 N3 C25 113.2(8) . . ?
C24 N3 Cu3 122.2(7) . . ?
C25 N3 Cu3 124.6(6) . . ?
C14 C13 C12 121.5(12) . . ?
N1 C8 C9 105.8(6) . . ?
C21 C20 C19 120.8(12) . . ?
O3 C17 C16 119.5(10) . . ?
O3 C17 C12 122.8(8) . . ?
C16 C17 C12 117.7(10) . . ?
C13 C12 C17 118.7(10) . . ?
C13 C12 C11 118.3(10) . . ?
C17 C12 C11 123.0(8) . . ?
C35 C36 N5 108.5(9) . . ?
C20 C19 C18 120.9(11) . . ?
C1 C6 C5 120.5(10) . . ?
C1 C6 C7 123.6(8) . . ?
C5 C6 C7 115.8(10) . . ?
C20 C21 C22 120.7(12) . . ?
C30 C29 C34 119.1(9) . . ?
C30 C29 C28 119.4(9) . . ?
C34 C29 C28 121.5(8) . . ?
N6 C35 C36 106.6(9) . . ?
O6 C34 C33 120.7(8) . . ?
O6 C34 C29 121.7(8) . . ?
C33 C34 C29 117.6(8) . . ?
C5 C4 C3 119.5(11) . . ?
C15 C16 C17 122.2(14) . . ?
O5 C26 C25 111.5(8) . . ?
O5 C26 C27 107.2(8) . . ?
C25 C26 C27 114.2(8) . . ?
C21 C22 C23 120.1(12) . . ?
O1 C1 C6 124.8(8) . . ?
O1 C1 C2 118.2(9) . . ?
C6 C1 C2 117.0(8) . . ?
N2 C10 C9 107.1(7) . . ?
C37 N5 C36 106.1(8) . . ?
C37 N5 Cu1 123.9(6) . . ?
C36 N5 Cu1 129.8(6) . . ?
N1 C7 C6 122.8(8) . . ?
N5 C37 N6 110.6(8) . . ?
N3 C24 C23 128.3(9) . . ?
C24 C23 C22 116.2(10) . . ?
C24 C23 C18 124.4(8) . . ?
C22 C23 C18 119.3(10) . . ?
C16 C15 C14 120.0(14) . . ?
C4 C5 C6 121.6(12) . . ?
N4 C28 C29 128.7(9) . . ?
C3 C2 C1 119.9(10) . . ?
C4 C3 C2 121.6(10) . . ?
N4 C27 C26 112.1(8) . . ?
C32 C33 C34 120.5(10) . . ?
C31 C30 C29 123.3(10) . . ?
N2 C11 C12 126.2(9) . . ?
C30 C31 C32 116.9(10) . . ?
C33 C32 C31 122.6(11) . . ?
C39 C40 C39 163.2 2_655 . ?

loop_
_geom_bond_atom_site_label_1
_geom_bond_atom_site_label_2
_geom_bond_distance
_geom_bond_site_symmetry_2
_geom_bond_publ_flag
Cu2 O3 1.913(6) . ?
Cu2 N2 1.948(7) . ?
Cu2 O2 1.957(5) . ?
Cu2 O4 2.070(5) . ?
Cu2 O6 2.217(5) . ?
Cu1 O1 1.915(6) . ?
Cu1 N1 1.918(7) . ?
Cu1 N5 1.959(7) . ?
Cu1 O2 1.963(5) . ?
Cu3 O6 1.918(6) . ?
Cu3 O4 1.940(5) . ?
Cu3 N4 1.966(7) . ?
Cu3 N3 1.968(7) . ?
Cl1 O11 1.340(8) . ?
Cl1 O12 1.404(7) . ?
Cl1 O14 1.435(14) . ?
Cl1 O13 1.442(10) . ?
O3 C17 1.314(10) . ?
O2 C9 1.457(9) . ?
O4 C18 1.334(9) . ?
O5 C26 1.427(10) . ?
C25 N3 1.490(11) . ?
C25 C26 1.495(12) . ?
N1 C7 1.308(10) . ?
N1 C8 1.470(10) . ?
N4 C28 1.279(10) . ?
N4 C27 1.457(11) . ?
O6 C34 1.326(9) . ?
N6 C37 1.346(10) . ?
N6 C35 1.354(11) . ?
N6 C38 1.478(12) . ?
O1 C1 1.324(9) . ?
C14 C13 1.368(16) . ?
C14 C15 1.391(18) . ?
N2 C11 1.269(10) . ?
N2 C10 1.478(10) . ?
C18 C19 1.389(12) . ?
C18 C23 1.416(12) . ?
C9 C10 1.521(11) . ?
C9 C8 1.541(11) . ?
N3 C24 1.304(11) . ?
C13 C12 1.416(13) . ?
C20 C21 1.353(18) . ?
C20 C19 1.386(14) . ?
C17 C16 1.403(14) . ?
C17 C12 1.424(13) . ?
C12 C11 1.439(12) . ?
C36 C35 1.366(13) . ?
C36 N5 1.386(11) . ?
C6 C1 1.406(12) . ?
C6 C5 1.414(12) . ?
C6 C7 1.454(12) . ?
C21 C22 1.368(17) . ?
C29 C30 1.384(12) . ?
C29 C34 1.420(11) . ?
C29 C28 1.440(12) . ?
C34 C33 1.401(11) . ?
C4 C5 1.350(14) . ?
C4 C3 1.378(14) . ?
C16 C15 1.370(16) . ?
C26 C27 1.520(13) . ?
C22 C23 1.413(13) . ?
C1 C2 1.434(12) . ?
N5 C37 1.322(10) . ?
C24 C23 1.411(12) . ?
C2 C3 1.396(13) . ?
C33 C32 1.378(13) . ?
C30 C31 1.375(13) . ?
C31 C32 1.379(15) . ?
O7 O7 1.1329 2 ?
C39 C40 1.6834 . ?
C40 C39 1.6834 2_655 ?
